data_2201670
loop_
_publ_author_name
'Hong-Bo Tong'
'Xue-Hong Wei'
'Shu-Ping Huang'
'Jian-Feng Li'
'Dian-Sheng Liu'

_publ_section_title
;
 2-Chloro-1,1-dimethyl-2-phenyl-2,3-dihydro-1<i>H</i>-1,2-benzazoniaborolate
;
_journal_issue 12
_journal_name_full 'Acta Crystallographica Section E'
_journal_page_first o1389
_journal_page_last o1391
_journal_paper_doi 10.1107/S1600536802020275
_journal_volume 58
_journal_year 2002
_chemical_formula_iupac 'C15 H17 B Cl N'
_chemical_formula_moiety 'C15 H17 B Cl N'
_chemical_formula_sum 'C15 H17 B Cl N'
_chemical_formula_weight 257.56
_chemical_name_systematic ?
_space_group_IT_number 14
_symmetry_cell_setting monoclinic
_symmetry_space_group_name_Hall '-P 2yn'
_symmetry_space_group_name_H-M 'P 1 21/n 1'
_atom_sites_solution_hydrogens geom
_atom_sites_solution_primary direct
_atom_sites_solution_secondary difmap
_cell_angle_alpha 90.00
_cell_angle_beta 97.180(2)
_cell_angle_gamma 90.00
_cell_formula_units_Z 4
_cell_length_a 7.4639(11)
_cell_length_b 14.798(2)
_cell_length_c 12.2356(18)
_cell_measurement_reflns_used 1487
_cell_measurement_temperature 180(2)
_cell_measurement_theta_max 26.28
_cell_measurement_theta_min 2.750
_cell_volume 1340.8(3)
_computing_cell_refinement 'SAINT (Siemens, 1996)'
_computing_data_collection 'SMART (Siemens, 1996)'
_computing_data_reduction SAINT
_computing_molecular_graphics 'ORTEP-3 (Farrugia, 1997)'
_computing_publication_material SHELXL97
_computing_structure_refinement 'SHELXL97 (Sheldrick, 1997)'
_computing_structure_solution 'SHELXS97 (Sheldrick, 1990)'
_diffrn_ambient_temperature 180(2)
_diffrn_measured_fraction_theta_full 1.000
_diffrn_measured_fraction_theta_max 1.000
_diffrn_measurement_device_type 'Bruker SMART APEC CCD area-detector'
_diffrn_measurement_method \w
_diffrn_radiation_monochromator graphite
_diffrn_radiation_source 'fine-focus sealed tube'
_diffrn_radiation_type MoK\a
_diffrn_radiation_wavelength 0.71073
_diffrn_reflns_av_R_equivalents 0.0370
_diffrn_reflns_av_sigmaI/netI 0.0580
_diffrn_reflns_limit_h_max 8
_diffrn_reflns_limit_h_min -8
_diffrn_reflns_limit_k_max 14
_diffrn_reflns_limit_k_min -17
_diffrn_reflns_limit_l_max 11
_diffrn_reflns_limit_l_min -14
_diffrn_reflns_number 5435
_diffrn_reflns_theta_full 25.01
_diffrn_reflns_theta_max 25.01
_diffrn_reflns_theta_min 2.17
_diffrn_standards_decay_% 3.00
_exptl_absorpt_coefficient_mu 0.265
_exptl_absorpt_correction_T_max 0.9248
_exptl_absorpt_correction_T_min 0.9015
_exptl_absorpt_correction_type multi-scan
_exptl_absorpt_process_details '(SADABS; Sheldrick, 1996)'
_exptl_crystal_colour colorless
_exptl_crystal_density_diffrn 1.276
_exptl_crystal_density_method 'not measured'
_exptl_crystal_description block
_exptl_crystal_F_000 544
_exptl_crystal_size_max 0.40
_exptl_crystal_size_mid 0.30
_exptl_crystal_size_min 0.30
_refine_diff_density_max 0.353
_refine_diff_density_min -0.290
_refine_ls_extinction_method none
_refine_ls_goodness_of_fit_ref 1.158
_refine_ls_hydrogen_treatment constr
_refine_ls_matrix_type full
_refine_ls_number_parameters 165
_refine_ls_number_reflns 2355
_refine_ls_number_restraints 0
_refine_ls_restrained_S_all 1.158
_refine_ls_R_factor_all 0.0882
_refine_ls_R_factor_gt 0.0683
_refine_ls_shift/su_max <0.001
_refine_ls_shift/su_mean 0.000
_refine_ls_structure_factor_coef Fsqd
_refine_ls_weighting_details 'calc w = 1/[\s^2^(Fo^2^)+(0.0512P)^2^+0.4704P] where P = (Fo^2^+2Fc^2^)/3'
_refine_ls_weighting_scheme calc
_refine_ls_wR_factor_gt 0.1315
_refine_ls_wR_factor_ref 0.1387
_reflns_number_gt 1905
_reflns_number_total 2355
_reflns_threshold_expression I>2\s(I)
_cod_data_source_file wn6124.cif
_cod_data_source_block I
_cod_original_sg_symbol_H-M 'P 21/n'
_cod_database_code 2201670
_cod_database_fobs_code 2201670

loop_
_symmetry_equiv_pos_as_xyz
'x, y, z'
'-x+1/2, y+1/2, -z+1/2'
'-x, -y, -z'
'x-1/2, -y-1/2, z-1/2'

loop_
_atom_site_label
_atom_site_fract_x
_atom_site_fract_y
_atom_site_fract_z
_atom_site_U_iso_or_equiv
_atom_site_adp_type
_atom_site_calc_flag
_atom_site_refinement_flags
_atom_site_occupancy
_atom_site_disorder_assembly
_atom_site_disorder_group
_atom_site_type_symbol
Cl -0.01009(10) 0.74719(5) 0.05040(7) 0.0334(3) Uani d . 1 . . Cl
B 0.2168(5) 0.7602(2) -0.0039(3) 0.0248(8) Uani d . 1 . . B
N 0.3654(3) 0.78433(16) 0.10747(19) 0.0217(6) Uani d . 1 . . N
C1 0.2162(4) 0.85511(19) -0.0680(3) 0.0275(8) Uani d . 1 . . C
H1A 0.3050 0.8553 -0.1194 0.033 Uiso calc R 1 . . H
H1B 0.0981 0.8676 -0.1077 0.033 Uiso calc R 1 . . H
C2 0.2635(4) 0.92258(19) 0.0219(2) 0.0240(7) Uani d . 1 . . C
C3 0.2368(4) 1.0150(2) 0.0214(3) 0.0297(8) Uani d . 1 . . C
H3 0.1806 1.0433 -0.0416 0.036 Uiso calc R 1 . . H
C4 0.2933(4) 1.0656(2) 0.1144(3) 0.0303(8) Uani d . 1 . . C
H4 0.2729 1.1276 0.1136 0.036 Uiso calc R 1 . . H
C5 0.3797(4) 1.0255(2) 0.2087(3) 0.0320(8) Uani d . 1 . . C
H5 0.4197 1.0607 0.2698 0.038 Uiso calc R 1 . . H
C6 0.4066(4) 0.9326(2) 0.2121(3) 0.0291(8) Uani d . 1 . . C
H6 0.4634 0.9044 0.2750 0.035 Uiso calc R 1 . . H
C7 0.3463(4) 0.88399(19) 0.1191(2) 0.0227(7) Uani d . 1 . . C
C8 0.5538(4) 0.7665(2) 0.0831(3) 0.0289(8) Uani d . 1 . . C
H8A 0.5717 0.7949 0.0148 0.043 Uiso calc R 1 . . H
H8B 0.5721 0.7026 0.0776 0.043 Uiso calc R 1 . . H
H8C 0.6383 0.7907 0.1414 0.043 Uiso calc R 1 . . H
C9 0.3399(5) 0.7351(2) 0.2102(3) 0.0323(8) Uani d . 1 . . C
H9A 0.4371 0.7495 0.2665 0.048 Uiso calc R 1 . . H
H9B 0.3388 0.6712 0.1964 0.048 Uiso calc R 1 . . H
H9C 0.2273 0.7528 0.2340 0.048 Uiso calc R 1 . . H
C10 0.2694(4) 0.66752(19) -0.0612(2) 0.0232(7) Uani d . 1 . . C
C11 0.2196(4) 0.5825(2) -0.0253(3) 0.0305(8) Uani d . 1 . . C
H11 0.1511 0.5791 0.0331 0.037 Uiso calc R 1 . . H
C12 0.2691(5) 0.5030(2) -0.0738(3) 0.0380(9) Uani d . 1 . . C
H12 0.2357 0.4475 -0.0470 0.046 Uiso calc R 1 . . H
C13 0.3676(5) 0.5063(2) -0.1618(3) 0.0412(10) Uani d . 1 . . C
H13 0.3996 0.4531 -0.1950 0.049 Uiso calc R 1 . . H
C14 0.4187(5) 0.5892(2) -0.2004(3) 0.0376(9) Uani d . 1 . . C
H14 0.4854 0.5921 -0.2596 0.045 Uiso calc R 1 . . H
C15 0.3698(4) 0.6678(2) -0.1504(3) 0.0316(8) Uani d . 1 . . C
H15 0.4052 0.7229 -0.1772 0.038 Uiso calc R 1 . . H

loop_
_atom_site_aniso_label
_atom_site_aniso_U_11
_atom_site_aniso_U_22
_atom_site_aniso_U_33
_atom_site_aniso_U_12
_atom_site_aniso_U_13
_atom_site_aniso_U_23
Cl 0.0235(4) 0.0319(5) 0.0449(5) -0.0001(3) 0.0049(3) -0.0011(4)
B 0.0221(19) 0.030(2) 0.0208(19) 0.0002(15) -0.0042(15) 0.0005(16)
N 0.0226(14) 0.0214(13) 0.0204(14) 0.0012(10) -0.0008(11) 0.0022(11)
C1 0.0288(19) 0.0257(17) 0.0259(18) 0.0006(14) -0.0048(14) 0.0007(14)
C2 0.0221(17) 0.0253(17) 0.0245(17) -0.0011(13) 0.0024(13) 0.0015(14)
C3 0.034(2) 0.0265(18) 0.0280(18) 0.0006(14) 0.0003(15) 0.0075(15)
C4 0.036(2) 0.0211(17) 0.034(2) 0.0028(14) 0.0068(16) -0.0002(15)
C5 0.034(2) 0.0304(19) 0.031(2) -0.0009(15) 0.0016(15) -0.0080(15)
C6 0.032(2) 0.0297(19) 0.0243(18) 0.0038(15) -0.0019(15) -0.0005(14)
C7 0.0218(17) 0.0214(16) 0.0254(18) 0.0002(12) 0.0050(14) 0.0003(13)
C8 0.0260(18) 0.0269(18) 0.0330(19) 0.0011(13) 0.0001(14) -0.0014(14)
C9 0.041(2) 0.0273(19) 0.0278(19) 0.0029(15) 0.0011(15) 0.0085(15)
C10 0.0234(17) 0.0225(17) 0.0217(17) -0.0016(13) -0.0042(13) -0.0012(13)
C11 0.031(2) 0.035(2) 0.0247(18) 0.0026(15) -0.0005(15) -0.0009(15)
C12 0.045(2) 0.026(2) 0.040(2) 0.0029(16) -0.0057(18) -0.0026(17)
C13 0.044(2) 0.036(2) 0.039(2) 0.0129(17) -0.0106(18) -0.0145(18)
C14 0.035(2) 0.048(2) 0.029(2) 0.0054(17) 0.0020(16) -0.0079(18)
C15 0.0320(19) 0.0335(19) 0.0279(19) -0.0007(15) -0.0023(15) -0.0014(15)

loop_
_atom_type_symbol
_atom_type_description
_atom_type_scat_dispersion_real
_atom_type_scat_dispersion_imag
_atom_type_scat_source
C C 0.0033 0.0016 'International Tables Vol C Tables 4.2.6.8 and 6.1.1.4'
H H 0.0000 0.0000 'International Tables Vol C Tables 4.2.6.8 and 6.1.1.4'
B B 0.0013 0.0007 'International Tables Vol C Tables 4.2.6.8 and 6.1.1.4'
N N 0.0061 0.0033 'International Tables Vol C Tables 4.2.6.8 and 6.1.1.4'
Cl Cl 0.1484 0.1585 'International Tables Vol C Tables 4.2.6.8 and 6.1.1.4'

loop_
_geom_angle_atom_site_label_1
_geom_angle_atom_site_label_2
_geom_angle_atom_site_label_3
_geom_angle
_geom_angle_publ_flag
C1 B C10 121.2(3) yes
C1 B N 99.8(2) yes
C10 B N 111.1(2) yes
C1 B Cl 108.1(2) yes
C10 B Cl 110.0(2) yes
N B Cl 105.3(2) yes
C9 N C7 112.4(2) yes
C9 N C8 107.8(2) yes
C7 N C8 107.3(2) yes
C9 N B 116.1(2) yes
C7 N B 103.0(2) yes
C8 N B 110.0(2) yes
C2 C1 B 103.8(2) yes
C2 C1 H1A 111.0 ?
B C1 H1A 111.0 ?
C2 C1 H1B 111.0 ?
B C1 H1B 111.0 ?
H1A C1 H1B 109.0 ?
C3 C2 C7 117.3(3) ?
C3 C2 C1 129.6(3) ?
C7 C2 C1 113.2(2) yes
C2 C3 C4 120.2(3) ?
C2 C3 H3 119.9 ?
C4 C3 H3 119.9 ?
C5 C4 C3 121.0(3) ?
C5 C4 H4 119.5 ?
C3 C4 H4 119.5 ?
C4 C5 C6 120.1(3) ?
C4 C5 H5 120.0 ?
C6 C5 H5 120.0 ?
C7 C6 C5 117.5(3) ?
C7 C6 H6 121.2 ?
C5 C6 H6 121.2 ?
C6 C7 C2 123.8(3) ?
C6 C7 N 124.9(3) ?
C2 C7 N 111.2(2) yes
N C8 H8A 109.5 ?
N C8 H8B 109.5 ?
H8A C8 H8B 109.5 ?
N C8 H8C 109.5 ?
H8A C8 H8C 109.5 ?
H8B C8 H8C 109.5 ?
N C9 H9A 109.5 ?
N C9 H9B 109.5 ?
H9A C9 H9B 109.5 ?
N C9 H9C 109.5 ?
H9A C9 H9C 109.5 ?
H9B C9 H9C 109.5 ?
C11 C10 C15 115.9(3) ?
C11 C10 B 122.7(3) ?
C15 C10 B 121.4(3) ?
C12 C11 C10 122.2(3) ?
C12 C11 H11 118.9 ?
C10 C11 H11 118.9 ?
C13 C12 C11 120.1(3) ?
C13 C12 H12 120.0 ?
C11 C12 H12 120.0 ?
C12 C13 C14 119.6(3) ?
C12 C13 H13 120.2 ?
C14 C13 H13 120.2 ?
C15 C14 C13 119.6(3) ?
C15 C14 H14 120.2 ?
C13 C14 H14 120.2 ?
C14 C15 C10 122.7(3) ?
C14 C15 H15 118.7 ?
C10 C15 H15 118.7 ?

loop_
_geom_bond_atom_site_label_1
_geom_bond_atom_site_label_2
_geom_bond_site_symmetry_2
_geom_bond_distance
_geom_bond_publ_flag
Cl B . 1.905(4) yes
B C1 . 1.608(4) yes
B C10 . 1.611(4) yes
B N . 1.685(4) yes
N C9 . 1.485(4) yes
N C7 . 1.490(4) yes
N C8 . 1.497(4) yes
C1 C2 . 1.495(4) yes
C1 H1A . 0.9700 ?
C1 H1B . 0.9700 ?
C2 C3 . 1.382(4) ?
C2 C7 . 1.392(4) yes
C3 C4 . 1.384(4) ?
C3 H3 . 0.9300 ?
C4 C5 . 1.383(4) ?
C4 H4 . 0.9300 ?
C5 C6 . 1.388(4) ?
C5 H5 . 0.9300 ?
C6 C7 . 1.374(4) ?
C6 H6 . 0.9300 ?
C8 H8A . 0.9600 ?
C8 H8B . 0.9600 ?
C8 H8C . 0.9600 ?
C9 H9A . 0.9600 ?
C9 H9B . 0.9600 ?
C9 H9C . 0.9600 ?
C10 C11 . 1.398(4) ?
C10 C15 . 1.400(4) ?
C11 C12 . 1.388(4) ?
C11 H11 . 0.9300 ?
C12 C13 . 1.378(5) ?
C12 H12 . 0.9300 ?
C13 C14 . 1.386(5) ?
C13 H13 . 0.9300 ?
C14 C15 . 1.383(4) ?
C14 H14 . 0.9300 ?
C15 H15 . 0.9300 ?

loop_
_geom_torsion_atom_site_label_1
_geom_torsion_atom_site_label_2
_geom_torsion_atom_site_label_3
_geom_torsion_atom_site_label_4
_geom_torsion
_geom_torsion_publ_flag
C1 B N C9 150.8(2) ?
C10 B N C9 -80.1(3) ?
Cl B N C9 38.9(3) ?
C1 B N C7 27.6(3) ?
C10 B N C7 156.6(2) ?
Cl B N C7 -84.4(2) yes
C1 B N C8 -86.5(3) ?
C10 B N C8 42.6(3) ?
Cl B N C8 161.56(19) ?
C10 B C1 C2 -149.7(3) ?
N B C1 C2 -27.5(3) ?
Cl B C1 C2 82.2(3) yes
B C1 C2 C3 -160.6(3) ?
B C1 C2 C7 19.4(3) ?
C7 C2 C3 C4 0.8(5) ?
C1 C2 C3 C4 -179.3(3) ?
C2 C3 C4 C5 1.0(5) ?
C3 C4 C5 C6 -1.7(5) ?
C4 C5 C6 C7 0.6(5) ?
C5 C6 C7 C2 1.2(5) ?
C5 C6 C7 N 179.3(3) ?
C3 C2 C7 C6 -1.9(5) ?
C1 C2 C7 C6 178.1(3) ?
C3 C2 C7 N 179.8(3) ?
C1 C2 C7 N -0.2(4) ?
C9 N C7 C6 37.9(4) ?
C8 N C7 C6 -80.4(3) ?
B N C7 C6 163.6(3) ?
C9 N C7 C2 -143.8(3) ?
C8 N C7 C2 97.9(3) ?
B N C7 C2 -18.1(3) ?
C1 B C10 C11 -159.6(3) ?
N B C10 C11 83.8(3) ?
Cl B C10 C11 -32.3(3) ?
C1 B C10 C15 20.8(4) ?
N B C10 C15 -95.8(3) ?
Cl B C10 C15 148.1(2) ?
C15 C10 C11 C12 1.0(4) ?
B C10 C11 C12 -178.6(3) ?
C10 C11 C12 C13 -1.3(5) ?
C11 C12 C13 C14 0.8(5) ?
C12 C13 C14 C15 -0.1(5) ?
C13 C14 C15 C10 -0.1(5) ?
C11 C10 C15 C14 -0.3(4) ?
B C10 C15 C14 179.3(3) ?

loop_
_cod_related_entry_id
_cod_related_entry_database
_cod_related_entry_code
1 ChemSpider 21132027
